data_7706222
loop_
_publ_author_name
'Zhan, Shun-Ze'
'Chen, Wei'
'Zheng, Ji'
'Ng, Seik Weng'
'Li, Dan'

_publ_section_title
;
 Luminescent polymorphic aggregates of trinuclear Cu(I)-pyrazolate tuned
 by intertrimeric CuN<sub>Py</sub> weak coordination bonds.
;
_journal_issue 5
_journal_name_full 'Dalton transactions (Cambridge, England : 2003)'
_journal_page_first 1733
_journal_page_last 1739
_journal_paper_doi 10.1039/d0dt03661g
_journal_volume 50
_journal_year 2021
_chemical_formula_moiety 'Cu3 (C10 H10 N3)3, (C2 H6 O)'
_chemical_formula_sum 'C32 H36 Cu3 N9 O S3'
_chemical_formula_weight 849.50
_space_group_crystal_system triclinic
_space_group_IT_number 2
_space_group_name_Hall '-P 1'
_space_group_name_H-M_alt 'P -1'
_atom_sites_solution_hydrogens geom
_audit_creation_method SHELXL-2018/3
_audit_update_record
;
2020-12-21 deposited with the CCDC.	2020-12-24 downloaded from the CCDC.
;
_cell_angle_alpha 99.756(7)
_cell_angle_beta 91.267(7)
_cell_angle_gamma 115.760(8)
_cell_formula_units_Z 2
_cell_length_a 10.7852(9)
_cell_length_b 11.6669(9)
_cell_length_c 16.0438(14)
_cell_measurement_reflns_used 2035
_cell_measurement_temperature 100(2)
_cell_measurement_theta_max 27.4060
_cell_measurement_theta_min 3.5060
_cell_volume 1781.4(3)
_computing_cell_refinement 'CrysAlisPro 1.171.41.67a (Rigaku OD, 2020)'
_computing_data_collection
;
CrysAlisPro, Agilent Technologies,
Version 1.171.36.32 (release 02-08-2013 CrysAlis171 .NET)
(compiled Aug  2 2013,16:46:58)
;
_computing_data_reduction 'CrysAlisPro 1.171.41.67a (Rigaku OD, 2020)'
_computing_molecular_graphics 'Bruker SHELXTL'
_computing_publication_material 'Bruker SHELXTL'
_computing_structure_refinement 'SHELXL-2018/3 (Sheldrick, 2018)'
_computing_structure_solution 'SHELXL-2018/3 (Sheldrick, 2018)'
_diffrn_ambient_temperature 100(2)
_diffrn_detector_area_resol_mean 10.4098
_diffrn_measured_fraction_theta_full 0.997
_diffrn_measured_fraction_theta_max 0.888
_diffrn_measurement_device_type 'Xcalibur, Atlas, Gemini'
_diffrn_measurement_method '\w scans'
_diffrn_radiation_type MoK\a
_diffrn_radiation_wavelength 0.71073
_diffrn_reflns_av_R_equivalents 0.0671
_diffrn_reflns_av_unetI/netI 0.1612
_diffrn_reflns_Laue_measured_fraction_full 0.997
_diffrn_reflns_Laue_measured_fraction_max 0.888
_diffrn_reflns_limit_h_max 12
_diffrn_reflns_limit_h_min -13
_diffrn_reflns_limit_k_max 11
_diffrn_reflns_limit_k_min -14
_diffrn_reflns_limit_l_max 19
_diffrn_reflns_limit_l_min -15
_diffrn_reflns_number 12469
_diffrn_reflns_point_group_measured_fraction_full 0.997
_diffrn_reflns_point_group_measured_fraction_max 0.888
_diffrn_reflns_theta_full 25.242
_diffrn_reflns_theta_max 27.577
_diffrn_reflns_theta_min 2.931
_diffrn_source 'fine-focus sealed X-ray tube'
_exptl_absorpt_coefficient_mu 1.991
_exptl_absorpt_correction_T_max 1
_exptl_absorpt_correction_T_min 0.96008
_exptl_absorpt_correction_type multi-scan
_exptl_absorpt_process_details
;
CrysAlisPro 1.171.41.67a (Rigaku Oxford Diffraction, 2020)
Empirical absorption correction using spherical harmonics,
 implemented in SCALE3 ABSPACK scaling algorithm.
;
_exptl_crystal_colour colorless
_exptl_crystal_density_diffrn 1.584
_exptl_crystal_description plate
_exptl_crystal_F_000 868
_exptl_crystal_size_max 0.200
_exptl_crystal_size_mid 0.100
_exptl_crystal_size_min 0.020
_refine_diff_density_max 0.657
_refine_diff_density_min -0.682
_refine_diff_density_rms 0.151
_refine_ls_extinction_method none
_refine_ls_goodness_of_fit_ref 1.007
_refine_ls_hydrogen_treatment constr
_refine_ls_matrix_type full
_refine_ls_number_parameters 440
_refine_ls_number_reflns 7328
_refine_ls_number_restraints 0
_refine_ls_restrained_S_all 1.007
_refine_ls_R_factor_all 0.1419
_refine_ls_R_factor_gt 0.0700
_refine_ls_shift/su_max 0.001
_refine_ls_shift/su_mean 0.001
_refine_ls_structure_factor_coef Fsqd
_refine_ls_weighting_details 'w=1/[\s^2^(Fo^2^)+(0.0266P)^2^] where P=(Fo^2^+2Fc^2^)/3'
_refine_ls_weighting_scheme calc
_refine_ls_wR_factor_gt 0.1035
_refine_ls_wR_factor_ref 0.1301
_reflns_number_gt 4243
_reflns_number_total 7328
_reflns_threshold_expression 'I > 2\s(I)'
_cod_data_source_file d0dt03661g2.cif
_cod_data_source_block 2
_cod_depositor_comments 'Adding full bibliography for 7706219--7706223.cif.'
_cod_database_code 7706222
_shelx_shelxl_version_number 2018/3
_shelx_estimated_absorpt_t_min 0.692
_shelx_estimated_absorpt_t_max 0.961

loop_
_space_group_symop_operation_xyz
'x, y, z'
'-x, -y, -z'

loop_
_atom_site_label
_atom_site_type_symbol
_atom_site_fract_x
_atom_site_fract_y
_atom_site_fract_z
_atom_site_U_iso_or_equiv
_atom_site_adp_type
_atom_site_occupancy
_atom_site_site_symmetry_order
_atom_site_calc_flag
_atom_site_refinement_flags_posn
_atom_site_refinement_flags_adp
_atom_site_refinement_flags_occupancy
_atom_site_disorder_assembly
_atom_site_disorder_group
Cu1 Cu 0.30467(8) 0.28497(8) 0.47103(4) 0.0169(2) Uani 1 1 d . . . . .
Cu2 Cu 0.60870(8) 0.44732(8) 0.41139(4) 0.0170(2) Uani 1 1 d . . . . .
Cu3 Cu 0.33836(8) 0.39061(8) 0.29829(4) 0.0175(2) Uani 1 1 d . . . . .
S1 S 0.71081(18) 0.29194(16) 0.71116(9) 0.0194(4) Uani 1 1 d . . . . .
S2 S 0.7752(2) 0.57483(19) 0.09011(10) 0.0277(4) Uani 1 1 d . . . . .
S3 S -0.23922(19) 0.17006(19) 0.31988(10) 0.0299(5) Uani 1 1 d . . . . .
O1 O 0.9012(7) 0.0261(7) -0.1276(3) 0.062(2) Uani 1 1 d . . . . .
H1 H 0.911652 0.090852 -0.090728 0.092 Uiso 1 1 calc R U . . .
N1 N 0.4671(5) 0.3329(5) 0.5457(3) 0.0140(12) Uani 1 1 d . . . . .
N2 N 0.5935(5) 0.3891(5) 0.5126(3) 0.0144(12) Uani 1 1 d . . . . .
N3 N 0.6772(6) -0.1122(5) 0.6122(3) 0.0204(13) Uani 1 1 d . . . . .
N4 N 0.6251(5) 0.4815(5) 0.3023(3) 0.0147(12) Uani 1 1 d . . . . .
N5 N 0.5057(5) 0.4585(5) 0.2533(3) 0.0184(13) Uani 1 1 d . . . . .
N6 N 0.8248(7) 0.2219(7) -0.0438(3) 0.0364(17) Uani 1 1 d . . . . .
N7 N 0.1644(5) 0.3152(5) 0.3351(3) 0.0159(12) Uani 1 1 d . . . . .
N8 N 0.1428(5) 0.2660(5) 0.4084(3) 0.0140(12) Uani 1 1 d . . . . .
N9 N -0.3757(7) -0.1765(7) 0.0960(4) 0.0475(19) Uani 1 1 d . . . . .
C1 C 0.3700(6) 0.2248(7) 0.6638(3) 0.0183(15) Uani 1 1 d . . . . .
H1A H 0.300709 0.257094 0.658318 0.027 Uiso 1 1 calc R U . . .
H1B H 0.404406 0.242553 0.723930 0.027 Uiso 1 1 calc R U . . .
H1C H 0.327666 0.131034 0.641448 0.027 Uiso 1 1 calc R U . . .
C2 C 0.4856(7) 0.2905(6) 0.6156(3) 0.0149(15) Uani 1 1 d . . . . .
C3 C 0.6262(6) 0.3193(6) 0.6278(3) 0.0121(14) Uani 1 1 d . . . . .
C4 C 0.6887(7) 0.3785(6) 0.5619(3) 0.0149(15) Uani 1 1 d . . . . .
C5 C 0.8348(7) 0.4253(6) 0.5418(4) 0.0201(15) Uani 1 1 d . . . . .
H5A H 0.840028 0.364965 0.493109 0.030 Uiso 1 1 calc R U . . .
H5B H 0.893187 0.430111 0.591244 0.030 Uiso 1 1 calc R U . . .
H5C H 0.867270 0.511704 0.527971 0.030 Uiso 1 1 calc R U . . .
C6 C 0.6950(7) 0.1346(6) 0.6713(3) 0.0165(15) Uani 1 1 d . . . . .
C7 C 0.7893(7) 0.0980(7) 0.7040(4) 0.0214(16) Uani 1 1 d . . . . .
H7 H 0.861006 0.156216 0.747285 0.026 Uiso 1 1 calc R U . . .
C8 C 0.7772(8) -0.0256(7) 0.6722(4) 0.0272(18) Uani 1 1 d . . . . .
H8 H 0.843052 -0.049575 0.694188 0.033 Uiso 1 1 calc R U . . .
C9 C 0.5849(7) -0.0764(7) 0.5839(3) 0.0195(16) Uani 1 1 d . . . . .
H9 H 0.511272 -0.137575 0.542608 0.023 Uiso 1 1 calc R U . . .
C10 C 0.5905(7) 0.0438(6) 0.6110(3) 0.0190(15) Uani 1 1 d . . . . .
H10 H 0.522369 0.064413 0.588219 0.023 Uiso 1 1 calc R U . . .
C11 C 0.8764(7) 0.5625(7) 0.2914(4) 0.0275(18) Uani 1 1 d . . . . .
H11A H 0.912275 0.645926 0.331466 0.041 Uiso 1 1 calc R U . . .
H11B H 0.935057 0.570157 0.244835 0.041 Uiso 1 1 calc R U . . .
H11C H 0.876877 0.495715 0.320999 0.041 Uiso 1 1 calc R U . . .
C12 C 0.7318(7) 0.5253(7) 0.2562(3) 0.0195(16) Uani 1 1 d . . . . .
C13 C 0.6817(7) 0.5285(7) 0.1758(4) 0.0213(16) Uani 1 1 d . . . . .
C14 C 0.5409(7) 0.4861(6) 0.1765(3) 0.0181(15) Uani 1 1 d . . . . .
C15 C 0.4343(7) 0.4709(8) 0.1088(4) 0.0300(18) Uani 1 1 d . . . . .
H15A H 0.427623 0.404479 0.060117 0.045 Uiso 1 1 calc R U . . .
H15B H 0.460958 0.553759 0.090607 0.045 Uiso 1 1 calc R U . . .
H15C H 0.344296 0.444466 0.131365 0.045 Uiso 1 1 calc R U . . .
C16 C 0.7838(7) 0.4327(7) 0.0400(4) 0.0237(17) Uani 1 1 d . . . . .
C17 C 0.7437(7) 0.3202(7) 0.0717(4) 0.0285(18) Uani 1 1 d . . . . .
H17 H 0.700930 0.312415 0.122941 0.034 Uiso 1 1 calc R U . . .
C18 C 0.7661(8) 0.2199(8) 0.0287(4) 0.036(2) Uani 1 1 d . . . . .
H18 H 0.737910 0.143969 0.052100 0.043 Uiso 1 1 calc R U . . .
C19 C 0.8594(8) 0.3300(9) -0.0758(4) 0.035(2) Uani 1 1 d . . . . .
H19 H 0.899029 0.333418 -0.128223 0.042 Uiso 1 1 calc R U . . .
C20 C 0.8414(7) 0.4359(8) -0.0379(4) 0.0298(18) Uani 1 1 d . . . . .
H20 H 0.867294 0.509483 -0.063645 0.036 Uiso 1 1 calc R U . . .
C21 C 0.0314(7) 0.3317(7) 0.2131(4) 0.0275(18) Uani 1 1 d . . . . .
H21A H 0.104877 0.419569 0.215511 0.041 Uiso 1 1 calc R U . . .
H21B H -0.059075 0.330993 0.203712 0.041 Uiso 1 1 calc R U . . .
H21C H 0.041558 0.271519 0.166355 0.041 Uiso 1 1 calc R U . . .
C22 C 0.0417(7) 0.2900(6) 0.2962(4) 0.0162(15) Uani 1 1 d . . . . .
C23 C -0.0623(7) 0.2232(6) 0.3437(3) 0.0178(15) Uani 1 1 d . . . . .
C24 C 0.0067(7) 0.2085(6) 0.4145(3) 0.0161(14) Uani 1 1 d . . . . .
C25 C -0.0518(7) 0.1435(7) 0.4857(4) 0.0240(16) Uani 1 1 d . . . . .
H25A H -0.112474 0.051303 0.463348 0.036 Uiso 1 1 calc R U . . .
H25B H -0.105185 0.184103 0.515629 0.036 Uiso 1 1 calc R U . . .
H25C H 0.023687 0.151878 0.525190 0.036 Uiso 1 1 calc R U . . .
C26 C -0.2852(7) 0.0384(7) 0.2316(4) 0.0258(17) Uani 1 1 d . . . . .
C27 C -0.1952(8) -0.0101(7) 0.2000(4) 0.0303(18) Uani 1 1 d . . . . .
H27 H -0.101668 0.027455 0.224269 0.036 Uiso 1 1 calc R U . . .
C28 C -0.2452(9) -0.1150(8) 0.1320(4) 0.037(2) Uani 1 1 d . . . . .
H28 H -0.181570 -0.145173 0.109408 0.045 Uiso 1 1 calc R U . . .
C29 C -0.4597(9) -0.1287(9) 0.1269(5) 0.046(2) Uani 1 1 d . . . . .
H29 H -0.553423 -0.170407 0.102495 0.055 Uiso 1 1 calc R U . . .
C30 C -0.4198(8) -0.0203(8) 0.1934(4) 0.039(2) Uani 1 1 d . . . . .
H30 H -0.483958 0.011790 0.211679 0.046 Uiso 1 1 calc R U . . .
C31 C 0.8057(14) -0.0937(12) -0.1007(6) 0.086(4) Uani 1 1 d . . . . .
H31A H 0.826300 -0.084442 -0.038795 0.103 Uiso 1 1 calc R U . . .
H31B H 0.820851 -0.167429 -0.130340 0.103 Uiso 1 1 calc R U . . .
C32 C 0.6564(13) -0.1228(10) -0.1198(6) 0.079(3) Uani 1 1 d . . . . .
H32A H 0.596460 -0.202863 -0.101001 0.118 Uiso 1 1 calc R U . . .
H32B H 0.640544 -0.050774 -0.089644 0.118 Uiso 1 1 calc R U . . .
H32C H 0.635098 -0.133733 -0.181157 0.118 Uiso 1 1 calc R U . . .

loop_
_atom_site_aniso_label
_atom_site_aniso_U_11
_atom_site_aniso_U_22
_atom_site_aniso_U_33
_atom_site_aniso_U_23
_atom_site_aniso_U_13
_atom_site_aniso_U_12
Cu1 0.0147(5) 0.0171(5) 0.0201(4) 0.0068(3) 0.0029(3) 0.0068(4)
Cu2 0.0176(5) 0.0190(5) 0.0149(4) 0.0060(3) 0.0033(3) 0.0077(4)
Cu3 0.0147(5) 0.0182(5) 0.0180(4) 0.0037(3) 0.0027(3) 0.0057(4)
S1 0.0256(11) 0.0140(10) 0.0170(8) 0.0014(7) -0.0033(7) 0.0082(9)
S2 0.0272(12) 0.0337(12) 0.0258(9) 0.0153(8) 0.0119(7) 0.0131(10)
S3 0.0175(11) 0.0322(12) 0.0389(10) 0.0080(8) 0.0029(8) 0.0096(10)
O1 0.089(6) 0.082(6) 0.040(3) 0.017(3) 0.019(3) 0.060(5)
N1 0.013(3) 0.011(3) 0.018(3) 0.005(2) 0.004(2) 0.005(3)
N2 0.014(3) 0.010(3) 0.014(3) 0.005(2) 0.002(2) 0.001(3)
N3 0.022(4) 0.020(4) 0.019(3) 0.001(2) -0.004(2) 0.011(3)
N4 0.015(3) 0.017(3) 0.012(3) 0.003(2) 0.001(2) 0.008(3)
N5 0.013(3) 0.024(4) 0.019(3) 0.006(2) 0.005(2) 0.008(3)
N6 0.026(4) 0.041(5) 0.033(4) -0.008(3) 0.000(3) 0.012(4)
N7 0.019(3) 0.008(3) 0.016(3) 0.001(2) -0.001(2) 0.002(3)
N8 0.015(3) 0.008(3) 0.019(3) 0.007(2) 0.005(2) 0.004(3)
N9 0.033(5) 0.048(5) 0.034(4) 0.002(3) -0.006(3) -0.005(4)
C1 0.007(4) 0.023(4) 0.022(3) 0.009(3) 0.007(3) 0.003(3)
C2 0.021(4) 0.011(4) 0.013(3) 0.001(3) 0.001(3) 0.008(3)
C3 0.008(4) 0.010(4) 0.014(3) -0.004(2) -0.003(2) 0.002(3)
C4 0.019(4) 0.009(4) 0.015(3) -0.001(2) -0.001(3) 0.005(3)
C5 0.019(4) 0.012(4) 0.026(3) 0.003(3) -0.001(3) 0.003(3)
C6 0.023(4) 0.017(4) 0.014(3) 0.004(3) 0.005(3) 0.013(3)
C7 0.024(4) 0.016(4) 0.024(3) 0.002(3) -0.003(3) 0.010(4)
C8 0.031(5) 0.036(5) 0.024(4) 0.002(3) -0.006(3) 0.024(4)
C9 0.017(4) 0.020(4) 0.018(3) 0.003(3) -0.006(3) 0.007(4)
C10 0.017(4) 0.016(4) 0.024(3) 0.002(3) 0.000(3) 0.007(3)
C11 0.018(4) 0.043(5) 0.023(4) 0.008(3) 0.003(3) 0.015(4)
C12 0.019(4) 0.027(4) 0.018(3) 0.006(3) 0.010(3) 0.014(4)
C13 0.016(4) 0.029(5) 0.022(3) 0.010(3) 0.007(3) 0.011(4)
C14 0.018(4) 0.017(4) 0.019(3) 0.004(3) 0.005(3) 0.007(3)
C15 0.023(5) 0.047(5) 0.024(4) 0.018(3) 0.003(3) 0.015(4)
C16 0.015(4) 0.037(5) 0.018(3) 0.003(3) 0.003(3) 0.012(4)
C17 0.026(5) 0.037(5) 0.017(3) 0.000(3) -0.004(3) 0.011(4)
C18 0.040(5) 0.046(6) 0.024(4) -0.003(3) -0.010(3) 0.024(5)
C19 0.018(5) 0.056(6) 0.023(4) -0.005(4) -0.001(3) 0.015(5)
C20 0.018(4) 0.044(5) 0.025(4) 0.007(3) 0.006(3) 0.010(4)
C21 0.024(5) 0.024(5) 0.035(4) 0.005(3) -0.004(3) 0.013(4)
C22 0.011(4) 0.015(4) 0.024(3) 0.007(3) 0.001(3) 0.006(3)
C23 0.010(4) 0.016(4) 0.023(3) 0.000(3) -0.005(3) 0.003(3)
C24 0.011(4) 0.011(4) 0.024(3) 0.006(3) 0.006(3) 0.003(3)
C25 0.018(4) 0.022(4) 0.034(4) 0.011(3) 0.009(3) 0.009(4)
C26 0.020(4) 0.021(4) 0.031(4) 0.020(3) -0.004(3) -0.001(4)
C27 0.024(5) 0.034(5) 0.029(4) 0.011(3) 0.000(3) 0.007(4)
C28 0.047(6) 0.036(5) 0.026(4) 0.010(3) 0.000(4) 0.014(5)
C29 0.022(5) 0.050(6) 0.041(5) 0.011(4) -0.012(4) -0.006(5)
C30 0.024(5) 0.046(6) 0.037(4) 0.021(4) 0.000(3) 0.003(4)
C31 0.128(12) 0.096(10) 0.094(8) 0.069(7) 0.060(8) 0.085(10)
C32 0.109(11) 0.043(7) 0.092(7) 0.019(5) 0.036(7) 0.038(8)

loop_
_atom_type_symbol
_atom_type_description
_atom_type_scat_dispersion_real
_atom_type_scat_dispersion_imag
_atom_type_scat_source
C C 0.0033 0.0016 'International Tables Vol C Tables 4.2.6.8 and 6.1.1.4'
H H 0.0000 0.0000 'International Tables Vol C Tables 4.2.6.8 and 6.1.1.4'
N N 0.0061 0.0033 'International Tables Vol C Tables 4.2.6.8 and 6.1.1.4'
O O 0.0106 0.0060 'International Tables Vol C Tables 4.2.6.8 and 6.1.1.4'
S S 0.1246 0.1234 'International Tables Vol C Tables 4.2.6.8 and 6.1.1.4'
Cu Cu 0.3201 1.2651 'International Tables Vol C Tables 4.2.6.8 and 6.1.1.4'

loop_
_geom_angle_atom_site_label_1
_geom_angle_atom_site_label_2
_geom_angle_atom_site_label_3
_geom_angle
_geom_angle_site_symmetry_1
_geom_angle_site_symmetry_3
_geom_angle_publ_flag
N8 Cu1 N1 169.2(2) . . ?
N8 Cu1 N3 96.64(19) . 2_656 ?
N1 Cu1 N3 94.07(18) . 2_656 ?
N2 Cu2 N4 170.9(2) . . ?
N5 Cu3 N7 175.6(2) . . ?
C3 S1 C6 102.7(3) . . ?
C13 S2 C16 103.5(3) . . ?
C23 S3 C26 103.4(3) . . ?
C2 N1 N2 109.1(5) . . ?
C2 N1 Cu1 131.2(5) . . ?
N2 N1 Cu1 116.5(3) . . ?
C4 N2 N1 107.7(5) . . ?
C4 N2 Cu2 129.7(4) . . ?
N1 N2 Cu2 122.3(4) . . ?
C9 N3 C8 116.9(5) . . ?
C9 N3 Cu1 117.6(4) . 2_656 ?
C8 N3 Cu1 122.7(4) . 2_656 ?
C12 N4 N5 108.3(5) . . ?
C12 N4 Cu2 133.7(4) . . ?
N5 N4 Cu2 118.0(4) . . ?
C14 N5 N4 107.9(5) . . ?
C14 N5 Cu3 133.3(4) . . ?
N4 N5 Cu3 118.6(4) . . ?
C18 N6 C19 115.7(6) . . ?
C22 N7 N8 108.6(5) . . ?
C22 N7 Cu3 128.8(4) . . ?
N8 N7 Cu3 122.4(4) . . ?
C24 N8 N7 108.7(5) . . ?
C24 N8 Cu1 135.8(4) . . ?
N7 N8 Cu1 115.3(4) . . ?
C29 N9 C28 115.8(7) . . ?
N1 C2 C3 107.5(6) . . ?
N1 C2 C1 121.7(6) . . ?
C3 C2 C1 130.8(5) . . ?
C4 C3 C2 106.7(5) . . ?
C4 C3 S1 125.6(5) . . ?
C2 C3 S1 127.6(5) . . ?
N2 C4 C3 109.0(6) . . ?
N2 C4 C5 121.2(5) . . ?
C3 C4 C5 129.8(5) . . ?
C10 C6 C7 117.6(6) . . ?
C10 C6 S1 123.4(5) . . ?
C7 C6 S1 119.0(5) . . ?
C6 C7 C8 118.9(6) . . ?
N3 C8 C7 123.1(6) . . ?
N3 C9 C10 123.6(6) . . ?
C9 C10 C6 119.8(6) . . ?
N4 C12 C13 108.5(5) . . ?
N4 C12 C11 121.8(5) . . ?
C13 C12 C11 129.7(6) . . ?
C14 C13 C12 106.4(5) . . ?
C14 C13 S2 125.7(4) . . ?
C12 C13 S2 127.9(5) . . ?
N5 C14 C13 108.9(5) . . ?
N5 C14 C15 120.9(6) . . ?
C13 C14 C15 130.2(6) . . ?
C17 C16 C20 117.3(6) . . ?
C17 C16 S2 125.8(5) . . ?
C20 C16 S2 116.8(6) . . ?
C18 C17 C16 119.6(7) . . ?
N6 C18 C17 124.4(8) . . ?
N6 C19 C20 124.5(7) . . ?
C19 C20 C16 118.4(8) . . ?
N7 C22 C23 109.1(5) . . ?
N7 C22 C21 121.1(6) . . ?
C23 C22 C21 129.7(6) . . ?
C22 C23 C24 105.4(5) . . ?
C22 C23 S3 126.5(5) . . ?
C24 C23 S3 128.2(5) . . ?
N8 C24 C23 108.2(5) . . ?
N8 C24 C25 122.4(5) . . ?
C23 C24 C25 129.5(6) . . ?
C30 C26 C27 118.0(7) . . ?
C30 C26 S3 117.8(6) . . ?
C27 C26 S3 124.2(5) . . ?
C28 C27 C26 118.4(7) . . ?
N9 C28 C27 124.8(8) . . ?
N9 C29 C30 124.4(7) . . ?
C26 C30 C29 118.5(8) . . ?
O1 C31 C32 112.0(8) . . ?

loop_
_geom_bond_atom_site_label_1
_geom_bond_atom_site_label_2
_geom_bond_distance
_geom_bond_site_symmetry_2
_geom_bond_publ_flag
Cu1 N8 1.902(5) . ?
Cu1 N1 1.909(5) . ?
Cu1 N3 2.308(5) 2_656 ?
Cu2 N2 1.847(5) . ?
Cu2 N4 1.855(5) . ?
Cu3 N5 1.848(5) . ?
Cu3 N7 1.853(5) . ?
S1 C3 1.751(6) . ?
S1 C6 1.770(6) . ?
S2 C13 1.744(6) . ?
S2 C16 1.758(7) . ?
S3 C23 1.741(6) . ?
S3 C26 1.784(7) . ?
O1 C31 1.474(13) . ?
N1 C2 1.344(7) . ?
N1 N2 1.394(7) . ?
N2 C4 1.343(7) . ?
N3 C9 1.332(7) . ?
N3 C8 1.337(8) . ?
N4 C12 1.336(8) . ?
N4 N5 1.391(7) . ?
N5 C14 1.347(7) . ?
N6 C18 1.336(9) . ?
N6 C19 1.346(10) . ?
N7 C22 1.338(7) . ?
N7 N8 1.376(6) . ?
N8 C24 1.337(8) . ?
N9 C29 1.321(10) . ?
N9 C28 1.332(9) . ?
C1 C2 1.468(9) . ?
C2 C3 1.405(8) . ?
C3 C4 1.387(8) . ?
C4 C5 1.490(9) . ?
C6 C10 1.377(8) . ?
C6 C7 1.386(8) . ?
C7 C8 1.393(9) . ?
C9 C10 1.371(8) . ?
C11 C12 1.493(9) . ?
C12 C13 1.400(8) . ?
C13 C14 1.379(9) . ?
C14 C15 1.495(8) . ?
C16 C17 1.382(10) . ?
C16 C20 1.406(9) . ?
C17 C18 1.372(9) . ?
C19 C20 1.376(10) . ?
C21 C22 1.511(8) . ?
C22 C23 1.388(9) . ?
C23 C24 1.418(8) . ?
C24 C25 1.479(9) . ?
C26 C30 1.380(9) . ?
C26 C27 1.386(9) . ?
C27 C28 1.388(9) . ?
C29 C30 1.404(10) . ?
C31 C32 1.506(15) . ?
